data_4106117
loop_
_publ_author_name
'Anton Granzhan'
'Cl\'ement Schouwey'
'Thomas Riis-Johannessen'
'Rosario Scopelliti'
'Kay Severin'

_publ_section_title
;
 Connection of Metallamacrocycles via Dynamic Covalent Chemistry: A
 Versatile Method for the Synthesis of Molecular Cages
;
_journal_name_full 'Journal of the American Chemical Society'
_journal_page_first 7106
_journal_page_last 7115
_journal_paper_doi 10.1021/ja200580x
_journal_volume 133
_journal_year 2011
_chemical_formula_moiety 'C78 H78 N6 O6 Ru3, C6 H5 F'
_chemical_formula_sum 'C84 H83 F N6 O6 Ru3'
_chemical_formula_weight 1594.77
_chemical_name_systematic
; 
 ? 
;
_space_group_IT_number 198
_symmetry_cell_setting cubic
_symmetry_space_group_name_Hall 'P 2ac 2ab 3'
_symmetry_space_group_name_H-M 'P 21 3'
_atom_sites_solution_hydrogens geom
_atom_sites_solution_primary direct
_atom_sites_solution_secondary difmap
_audit_creation_method SHELXL-97
_cell_angle_alpha 90.00
_cell_angle_beta 90.00
_cell_angle_gamma 90.00
_cell_formula_units_Z 4
_cell_length_a 20.5269(3)
_cell_length_b 20.5269(3)
_cell_length_c 20.5269(3)
_cell_measurement_reflns_used 15009
_cell_measurement_temperature 140(2)
_cell_measurement_theta_max 27.3245
_cell_measurement_theta_min 2.9494
_cell_volume 8649.1(2)
_computing_cell_refinement
; 
CrysAlisPro, Oxford Diffraction Ltd., 
Version 1.171.33.41 (release 06-05-2009 CrysAlis171 .NET) 
(compiled May  6 2009,17:20:42) 
;
_computing_data_collection
; 
CrysAlisPro, Oxford Diffraction Ltd., 
Version 1.171.33.41 (release 06-05-2009 CrysAlis171 .NET) 
(compiled May  6 2009,17:20:42) 
;
_computing_data_reduction
; 
CrysAlisPro, Oxford Diffraction Ltd., 
Version 1.171.33.41 (release 06-05-2009 CrysAlis171 .NET) 
(compiled May  6 2009,17:20:42) 
;
_computing_molecular_graphics 'Bruker SHELXTL'
_computing_publication_material 'Bruker SHELXTL'
_computing_structure_refinement 'SHELXL-97 (Sheldrick, 1997)'
_computing_structure_solution 'SHELXS-97 (Sheldrick, 1990)'
_diffrn_ambient_temperature 140(2)
_diffrn_detector_area_resol_mean 8.2812
_diffrn_measured_fraction_theta_full 0.998
_diffrn_measured_fraction_theta_max 0.998
_diffrn_measurement_device_type 'Oxford Diffraction, KM4/Sapphire CCD'
_diffrn_measurement_method 'phi and omega scans'
_diffrn_radiation_monochromator graphite
_diffrn_radiation_source 'fine-focus sealed tube'
_diffrn_radiation_type MoK\a
_diffrn_radiation_wavelength 0.71073
_diffrn_reflns_av_R_equivalents 0.0000
_diffrn_reflns_av_sigmaI/netI 0.0803
_diffrn_reflns_limit_h_max 25
_diffrn_reflns_limit_h_min -17
_diffrn_reflns_limit_k_max 25
_diffrn_reflns_limit_k_min -25
_diffrn_reflns_limit_l_max 25
_diffrn_reflns_limit_l_min -17
_diffrn_reflns_number 5890
_diffrn_reflns_theta_full 26.36
_diffrn_reflns_theta_max 26.36
_diffrn_reflns_theta_min 2.98
_exptl_absorpt_coefficient_mu 0.569
_exptl_absorpt_correction_T_max 1.00000
_exptl_absorpt_correction_T_min 0.59371
_exptl_absorpt_correction_type multi-scan
_exptl_absorpt_process_details
; 
CrysAlisPro, Oxford Diffraction Ltd., 
Version 1.171.33.41 (release 06-05-2009 CrysAlis171 .NET) 
(compiled May  6 2009,17:20:42) 
empirical absorption correction using spherical harmonics, 
 implemented in SCALE3 ABSPACK scaling algorithm. 
;
_exptl_crystal_colour orange
_exptl_crystal_density_diffrn 1.225
_exptl_crystal_description prismatic
_exptl_crystal_F_000 3272
_exptl_crystal_size_max 0.34
_exptl_crystal_size_mid 0.28
_exptl_crystal_size_min 0.22
_platon_squeeze_details ' '
_refine_diff_density_max 0.675
_refine_diff_density_min -0.375
_refine_diff_density_rms 0.093
_refine_ls_abs_structure_details 'Flack H D (1983), Acta Cryst. A39, 876-881'
_refine_ls_abs_structure_Flack -0.09(6)
_refine_ls_extinction_method none
_refine_ls_goodness_of_fit_ref 0.996
_refine_ls_hydrogen_treatment constr
_refine_ls_matrix_type full
_refine_ls_number_parameters 311
_refine_ls_number_reflns 5890
_refine_ls_number_restraints 0
_refine_ls_restrained_S_all 0.996
_refine_ls_R_factor_all 0.0987
_refine_ls_R_factor_gt 0.0637
_refine_ls_shift/su_max 0.000
_refine_ls_shift/su_mean 0.000
_refine_ls_structure_factor_coef Fsqd
_refine_ls_weighting_details 'calc w=1/[\s^2^(Fo^2^)+(0.0927P)^2^+0.0000P] where P=(Fo^2^+2Fc^2^)/3'
_refine_ls_weighting_scheme calc
_refine_ls_wR_factor_gt 0.1438
_refine_ls_wR_factor_ref 0.1558
_reflns_number_gt 4153
_reflns_number_total 5890
_reflns_threshold_expression >2sigma(I)
_cod_data_source_file ja200580x_si_012.cif
_cod_data_source_block ag-37c
_cod_database_code 4106117

loop_
_symmetry_equiv_pos_as_xyz
'x, y, z'
'-x+1/2, -y, z+1/2'
'-x, y+1/2, -z+1/2'
'x+1/2, -y+1/2, -z'
'z, x, y'
'z+1/2, -x+1/2, -y'
'-z+1/2, -x, y+1/2'
'-z, x+1/2, -y+1/2'
'y, z, x'
'-y, z+1/2, -x+1/2'
'y+1/2, -z+1/2, -x'
'-y+1/2, -z, x+1/2'

loop_
_atom_site_label
_atom_site_type_symbol
_atom_site_fract_x
_atom_site_fract_y
_atom_site_fract_z
_atom_site_U_iso_or_equiv
_atom_site_adp_type
_atom_site_occupancy
_atom_site_symmetry_multiplicity
_atom_site_calc_flag
_atom_site_refinement_flags
_atom_site_disorder_assembly
_atom_site_disorder_group
Ru1 Ru 0.23028(3) 0.43970(3) 0.30445(3) 0.04215(17) Uani 1 1 d . . .
N1 N 0.3018(3) 0.3314(2) 0.4590(2) 0.0367(12) Uani 1 1 d . . .
N2 N 0.4482(3) 0.6876(3) 0.6228(3) 0.0386(13) Uani 1 1 d . . .
O1 O 0.2517(2) 0.3592(2) 0.3618(2) 0.0417(12) Uani 1 1 d . . .
O2 O 0.2377(2) 0.4822(2) 0.3954(2) 0.0431(11) Uani 1 1 d . . .
C1 C 0.2762(3) 0.3761(4) 0.4190(3) 0.0450(17) Uani 1 1 d . . .
C2 C 0.2705(3) 0.4439(3) 0.4366(4) 0.0446(16) Uani 1 1 d . . .
C3 C 0.3012(3) 0.4651(3) 0.4921(3) 0.0372(14) Uani 1 1 d . . .
C4 C 0.3285(4) 0.4165(4) 0.5339(3) 0.0442(17) Uani 1 1 d . . .
H4 H 0.3481 0.4290 0.5739 0.053 Uiso 1 1 calc R . .
C5 C 0.3267(3) 0.3538(4) 0.5173(3) 0.0433(17) Uani 1 1 d . . .
H5 H 0.3434 0.3228 0.5473 0.052 Uiso 1 1 calc R . .
C6 C 0.3104(3) 0.5351(3) 0.5077(3) 0.0380(15) Uani 1 1 d . . .
C7 C 0.2681(4) 0.5836(4) 0.4919(4) 0.0518(19) Uani 1 1 d . . .
H7 H 0.2303 0.5732 0.4674 0.062 Uiso 1 1 calc R . .
C8 C 0.2784(4) 0.6478(4) 0.5105(4) 0.064(2) Uani 1 1 d . . .
H8 H 0.2467 0.6799 0.5000 0.077 Uiso 1 1 calc R . .
C9 C 0.3346(4) 0.6658(3) 0.5444(4) 0.052(2) Uani 1 1 d . . .
H9 H 0.3413 0.7098 0.5570 0.062 Uiso 1 1 calc R . .
C10 C 0.3802(3) 0.6185(3) 0.5593(4) 0.0409(16) Uani 1 1 d . . .
C11 C 0.3676(3) 0.5546(3) 0.5416(3) 0.0359(14) Uani 1 1 d . . .
H11 H 0.3987 0.5221 0.5527 0.043 Uiso 1 1 calc R . .
C12 C 0.4409(3) 0.6340(3) 0.5941(3) 0.0369(14) Uani 1 1 d . . .
H12 H 0.4752 0.6029 0.5949 0.044 Uiso 1 1 calc R . .
C13 C 0.5093(3) 0.7009(3) 0.6573(3) 0.0391(15) Uani 1 1 d . . .
H13A H 0.5012 0.6960 0.7045 0.047 Uiso 1 1 calc R . .
H13B H 0.5211 0.7470 0.6495 0.047 Uiso 1 1 calc R . .
C14 C 0.5681(3) 0.6589(3) 0.6396(3) 0.0355(15) Uani 1 1 d . . .
C15 C 0.5840(3) 0.6048(3) 0.6773(3) 0.0359(15) Uani 1 1 d . . .
C16 C 0.5433(3) 0.5850(4) 0.7347(3) 0.0443(16) Uani 1 1 d . . .
H16A H 0.5447 0.5370 0.7392 0.053 Uiso 1 1 calc R . .
H16B H 0.4975 0.5978 0.7268 0.053 Uiso 1 1 calc R . .
C17 C 0.5668(4) 0.6162(4) 0.7980(3) 0.057(2) Uani 1 1 d . . .
H17A H 0.6118 0.6026 0.8067 0.086 Uiso 1 1 calc R . .
H17B H 0.5388 0.6021 0.8340 0.086 Uiso 1 1 calc R . .
H17C H 0.5650 0.6637 0.7940 0.086 Uiso 1 1 calc R . .
C18 C 0.1604(4) 0.3819(5) 0.2498(4) 0.060(2) Uani 1 1 d . . .
C19 C 0.1266(4) 0.4293(5) 0.2887(5) 0.074(3) Uani 1 1 d . . .
H19 H 0.0924 0.4160 0.3169 0.089 Uiso 1 1 calc R . .
C20 C 0.1440(4) 0.4952(5) 0.2849(4) 0.065(3) Uani 1 1 d . . .
C21 C 0.1930(4) 0.5158(4) 0.2412(4) 0.0532(19) Uani 1 1 d . . .
H21 H 0.2034 0.5608 0.2374 0.064 Uiso 1 1 calc R . .
C22 C 0.2262(4) 0.4696(4) 0.2037(3) 0.053(2) Uani 1 1 d . . .
C23 C 0.2083(4) 0.4042(4) 0.2071(4) 0.056(2) Uani 1 1 d . . .
H23 H 0.2296 0.3738 0.1795 0.067 Uiso 1 1 calc R . .
C24 C 0.1474(5) 0.3088(5) 0.2597(5) 0.078(3) Uani 1 1 d . . .
H24A H 0.1374 0.2886 0.2176 0.117 Uiso 1 1 calc R . .
H24B H 0.1104 0.3030 0.2893 0.117 Uiso 1 1 calc R . .
H24C H 0.1861 0.2881 0.2785 0.117 Uiso 1 1 calc R . .
C25 C 0.1131(5) 0.5463(6) 0.3290(5) 0.100(4) Uani 1 1 d . . .
H25A H 0.1471 0.5750 0.3463 0.151 Uiso 1 1 calc R . .
H25B H 0.0907 0.5247 0.3651 0.151 Uiso 1 1 calc R . .
H25C H 0.0817 0.5721 0.3039 0.151 Uiso 1 1 calc R . .
C26 C 0.2825(5) 0.4912(7) 0.1607(4) 0.091(4) Uani 1 1 d . . .
H26A H 0.2657 0.5049 0.1181 0.137 Uiso 1 1 calc R . .
H26B H 0.3129 0.4549 0.1548 0.137 Uiso 1 1 calc R . .
H26C H 0.3052 0.5278 0.1813 0.137 Uiso 1 1 calc R . .
C27 C 0.4126(7) 0.4939(7) 0.0462(6) 0.104(4) Uani 1 1 d . . .
H27 H 0.3843 0.4573 0.0461 0.125 Uiso 0.67 1 calc PR A 1
C28 C 0.4050(5) 0.5400(7) -0.0018(6) 0.094(4) Uani 1 1 d . B .
H28 H 0.3686 0.5398 -0.0304 0.113 Uiso 1 1 calc R . .
F1 F 0.3852(10) 0.4350(12) 0.0432(11) 0.117(7) Uani 0.33 1 d P B 2

loop_
_atom_site_aniso_label
_atom_site_aniso_U_11
_atom_site_aniso_U_22
_atom_site_aniso_U_33
_atom_site_aniso_U_23
_atom_site_aniso_U_13
_atom_site_aniso_U_12
Ru1 0.0404(3) 0.0467(4) 0.0394(3) -0.0084(3) -0.0120(3) 0.0016(3)
N1 0.041(3) 0.034(3) 0.036(3) 0.001(2) -0.005(2) -0.007(3)
N2 0.038(3) 0.036(3) 0.042(3) -0.007(3) -0.002(2) 0.007(3)
O1 0.044(3) 0.043(3) 0.038(3) -0.006(2) -0.012(2) -0.003(2)
O2 0.044(3) 0.047(3) 0.038(3) -0.009(2) -0.012(2) 0.005(2)
C1 0.032(3) 0.055(4) 0.049(4) -0.005(3) -0.002(3) -0.010(3)
C2 0.034(3) 0.050(4) 0.049(4) -0.006(4) -0.001(3) -0.006(3)
C3 0.032(3) 0.043(4) 0.037(4) -0.002(3) -0.001(3) 0.004(3)
C4 0.050(4) 0.051(4) 0.031(3) -0.004(3) -0.008(3) -0.006(3)
C5 0.043(4) 0.046(4) 0.041(4) 0.003(3) -0.004(3) -0.008(3)
C6 0.039(4) 0.041(4) 0.034(3) -0.006(3) 0.001(3) -0.001(3)
C7 0.040(4) 0.053(4) 0.063(5) -0.020(4) -0.013(4) 0.012(4)
C8 0.060(5) 0.052(5) 0.080(6) -0.009(4) -0.034(5) 0.012(4)
C9 0.051(4) 0.032(4) 0.072(5) -0.009(4) -0.017(4) 0.009(3)
C10 0.036(3) 0.043(4) 0.044(4) -0.006(3) -0.003(3) 0.006(3)
C11 0.036(3) 0.037(4) 0.034(3) -0.001(3) -0.006(3) 0.000(3)
C12 0.037(3) 0.038(4) 0.035(3) 0.004(3) -0.001(3) -0.003(3)
C13 0.043(4) 0.040(4) 0.035(3) -0.009(3) -0.011(3) 0.005(3)
C14 0.037(4) 0.036(3) 0.033(3) -0.004(3) -0.009(3) -0.003(3)
C15 0.035(3) 0.039(4) 0.034(4) -0.006(3) -0.009(3) -0.005(3)
C16 0.045(4) 0.059(4) 0.029(3) 0.002(3) 0.000(3) 0.002(3)
C17 0.071(5) 0.073(5) 0.028(3) -0.011(4) -0.010(4) 0.008(4)
C18 0.058(5) 0.075(6) 0.047(5) -0.005(4) -0.028(4) -0.007(5)
C19 0.033(4) 0.113(9) 0.075(6) 0.007(6) -0.025(4) -0.017(5)
C20 0.053(5) 0.087(7) 0.055(5) -0.008(5) -0.022(4) 0.017(5)
C21 0.058(5) 0.054(4) 0.048(4) -0.006(4) -0.021(4) 0.013(4)
C22 0.043(4) 0.082(6) 0.034(4) 0.001(4) -0.022(3) 0.006(4)
C23 0.069(6) 0.045(4) 0.054(5) -0.012(4) -0.030(4) 0.007(4)
C24 0.091(7) 0.068(6) 0.076(6) 0.000(5) -0.040(5) -0.021(5)
C25 0.084(7) 0.135(10) 0.082(7) -0.039(7) -0.026(6) 0.068(7)
C26 0.071(7) 0.153(11) 0.050(5) 0.021(6) -0.008(5) 0.012(7)
C27 0.110(10) 0.122(11) 0.079(8) 0.010(8) 0.021(7) -0.033(9)
C28 0.062(6) 0.128(10) 0.092(8) 0.012(8) -0.011(6) 0.004(7)
F1 0.078(12) 0.141(19) 0.133(18) -0.037(15) 0.005(11) -0.029(13)

loop_
_atom_type_symbol
_atom_type_description
_atom_type_scat_dispersion_real
_atom_type_scat_dispersion_imag
_atom_type_scat_source
C C 0.0033 0.0016 'International Tables Vol C Tables 4.2.6.8 and 6.1.1.4'
H H 0.0000 0.0000 'International Tables Vol C Tables 4.2.6.8 and 6.1.1.4'
N N 0.0061 0.0033 'International Tables Vol C Tables 4.2.6.8 and 6.1.1.4'
O O 0.0106 0.0060 'International Tables Vol C Tables 4.2.6.8 and 6.1.1.4'
F F 0.0171 0.0103 'International Tables Vol C Tables 4.2.6.8 and 6.1.1.4'
Ru Ru -1.2594 0.8363 'International Tables Vol C Tables 4.2.6.8 and 6.1.1.4'

loop_
_geom_angle_atom_site_label_1
_geom_angle_atom_site_label_2
_geom_angle_atom_site_label_3
_geom_angle
_geom_angle_site_symmetry_1
_geom_angle_site_symmetry_3
O2 Ru1 O1 78.96(18) . .
O2 Ru1 N1 82.6(2) . 9
O1 Ru1 N1 87.5(2) . 9
O2 Ru1 C20 90.3(3) . .
O1 Ru1 C20 134.8(3) . .
N1 Ru1 C20 135.0(3) 9 .
O2 Ru1 C22 138.4(3) . .
O1 Ru1 C22 141.0(3) . .
N1 Ru1 C22 87.7(3) 9 .
C20 Ru1 C22 68.8(3) . .
O2 Ru1 C19 104.4(3) . .
O1 Ru1 C19 102.4(3) . .
N1 Ru1 C19 168.7(3) 9 .
C20 Ru1 C19 38.0(4) . .
C22 Ru1 C19 81.2(3) . .
O2 Ru1 C21 105.2(2) . .
O1 Ru1 C21 170.7(3) . .
N1 Ru1 C21 101.3(3) 9 .
C20 Ru1 C21 38.2(3) . .
C22 Ru1 C21 37.7(3) . .
C19 Ru1 C21 68.6(3) . .
O2 Ru1 C23 170.8(3) . .
O1 Ru1 C23 107.3(2) . .
N1 Ru1 C23 104.0(3) 9 .
C20 Ru1 C23 80.5(3) . .
C22 Ru1 C23 37.5(3) . .
C19 Ru1 C23 68.0(4) . .
C21 Ru1 C23 67.6(3) . .
O2 Ru1 C18 138.2(3) . .
O1 Ru1 C18 89.9(3) . .
N1 Ru1 C18 137.5(3) 9 .
C20 Ru1 C18 69.4(4) . .
C22 Ru1 C18 68.6(3) . .
C19 Ru1 C18 38.7(4) . .
C21 Ru1 C18 81.5(3) . .
C23 Ru1 C18 37.5(3) . .
C1 N1 C5 116.7(6) . .
C1 N1 Ru1 124.6(4) . 5
C5 N1 Ru1 118.7(4) . 5
C12 N2 C13 119.4(6) . .
C1 O1 Ru1 112.1(4) . .
C2 O2 Ru1 111.1(4) . .
O1 C1 N1 121.0(6) . .
O1 C1 C2 116.3(6) . .
N1 C1 C2 122.6(6) . .
O2 C2 C3 124.6(6) . .
O2 C2 C1 116.8(6) . .
C3 C2 C1 118.5(6) . .
C2 C3 C4 117.1(6) . .
C2 C3 C6 123.1(6) . .
C4 C3 C6 119.7(6) . .
C5 C4 C3 120.6(7) . .
C5 C4 H4 119.7 . .
C3 C4 H4 119.7 . .
C4 C5 N1 123.7(7) . .
C4 C5 H5 118.1 . .
N1 C5 H5 118.1 . .
C7 C6 C11 115.9(6) . .
C7 C6 C3 125.1(6) . .
C11 C6 C3 118.9(6) . .
C6 C7 C8 122.2(7) . .
C6 C7 H7 118.9 . .
C8 C7 H7 118.9 . .
C7 C8 C9 120.9(7) . .
C7 C8 H8 119.5 . .
C9 C8 H8 119.5 . .
C10 C9 C8 118.9(7) . .
C10 C9 H9 120.6 . .
C8 C9 H9 120.6 . .
C9 C10 C11 118.7(6) . .
C9 C10 C12 121.9(6) . .
C11 C10 C12 119.4(6) . .
C10 C11 C6 123.3(6) . .
C10 C11 H11 118.4 . .
C6 C11 H11 118.4 . .
N2 C12 C10 121.2(6) . .
N2 C12 H12 119.4 . .
C10 C12 H12 119.4 . .
N2 C13 C14 117.2(5) . .
N2 C13 H13A 108.0 . .
C14 C13 H13A 108.0 . .
N2 C13 H13B 108.0 . .
C14 C13 H13B 108.0 . .
H13A C13 H13B 107.2 . .
C15 C14 C15 122.3(7) . 9
C15 C14 C13 120.2(6) . .
C15 C14 C13 117.4(6) 9 .
C14 C15 C14 117.7(7) . 5
C14 C15 C16 121.5(6) . .
C14 C15 C16 120.8(6) 5 .
C15 C16 C17 112.3(6) . .
C15 C16 H16A 109.2 . .
C17 C16 H16A 109.2 . .
C15 C16 H16B 109.2 . .
C17 C16 H16B 109.2 . .
H16A C16 H16B 107.9 . .
C16 C17 H17A 109.5 . .
C16 C17 H17B 109.5 . .
H17A C17 H17B 109.5 . .
C16 C17 H17C 109.5 . .
H17A C17 H17C 109.5 . .
H17B C17 H17C 109.5 . .
C23 C18 C19 117.8(8) . .
C23 C18 C24 121.7(9) . .
C19 C18 C24 120.3(9) . .
C23 C18 Ru1 71.3(4) . .
C19 C18 Ru1 70.3(4) . .
C24 C18 Ru1 125.4(5) . .
C20 C19 C18 120.0(9) . .
C20 C19 Ru1 70.2(5) . .
C18 C19 Ru1 71.0(5) . .
C20 C19 H19 120.0 . .
C18 C19 H19 120.0 . .
Ru1 C19 H19 131.6 . .
C19 C20 C21 120.5(9) . .
C19 C20 C25 121.7(10) . .
C21 C20 C25 117.8(10) . .
C19 C20 Ru1 71.8(5) . .
C21 C20 Ru1 71.9(4) . .
C25 C20 Ru1 126.8(6) . .
C22 C21 C20 119.5(8) . .
C22 C21 Ru1 70.7(4) . .
C20 C21 Ru1 69.8(5) . .
C22 C21 H21 120.2 . .
C20 C21 H21 120.2 . .
Ru1 C21 H21 132.1 . .
C23 C22 C21 119.8(8) . .
C23 C22 C26 120.7(9) . .
C21 C22 C26 119.5(9) . .
C23 C22 Ru1 71.8(5) . .
C21 C22 Ru1 71.6(4) . .
C26 C22 Ru1 127.6(5) . .
C22 C23 C18 122.3(8) . .
C22 C23 Ru1 70.7(4) . .
C18 C23 Ru1 71.3(4) . .
C22 C23 H23 118.9 . .
C18 C23 H23 118.9 . .
Ru1 C23 H23 132.4 . .
C18 C24 H24A 109.5 . .
C18 C24 H24B 109.5 . .
H24A C24 H24B 109.5 . .
C18 C24 H24C 109.5 . .
H24A C24 H24C 109.5 . .
H24B C24 H24C 109.5 . .
C20 C25 H25A 109.5 . .
C20 C25 H25B 109.5 . .
H25A C25 H25B 109.5 . .
C20 C25 H25C 109.5 . .
H25A C25 H25C 109.5 . .
H25B C25 H25C 109.5 . .
C22 C26 H26A 109.5 . .
C22 C26 H26B 109.5 . .
H26A C26 H26B 109.5 . .
C22 C26 H26C 109.5 . .
H26A C26 H26C 109.5 . .
H26B C26 H26C 109.5 . .
F1 C27 C28 122.9(17) . .
F1 C27 C28 112.5(16) . 10_655
C28 C27 C28 123.3(13) . 10_655
C28 C27 H27 118.4 . .
C28 C27 H27 118.4 10_655 .
C27 C28 C27 116.3(13) . 7_564
C27 C28 H28 121.9 . .
C27 C28 H28 121.9 7_564 .

loop_
_geom_bond_atom_site_label_1
_geom_bond_atom_site_label_2
_geom_bond_distance
_geom_bond_site_symmetry_2
Ru1 O2 2.066(4) .
Ru1 O1 2.075(5) .
Ru1 N1 2.114(5) 9
Ru1 C20 2.142(8) .
Ru1 C22 2.159(7) .
Ru1 C19 2.163(8) .
Ru1 C21 2.170(7) .
Ru1 C23 2.173(7) .
Ru1 C18 2.173(8) .
N1 C1 1.339(9) .
N1 C5 1.380(8) .
N1 Ru1 2.114(5) 5
N2 C12 1.258(8) .
N2 C13 1.467(8) .
O1 C1 1.324(8) .
O2 C2 1.337(9) .
C1 C2 1.442(10) .
C2 C3 1.374(10) .
C3 C4 1.432(9) .
C3 C6 1.483(9) .
C4 C5 1.331(10) .
C4 H4 0.9500 .
C5 H5 0.9500 .
C6 C7 1.361(10) .
C6 C11 1.422(9) .
C7 C8 1.387(11) .
C7 H7 0.9500 .
C8 C9 1.397(10) .
C8 H8 0.9500 .
C9 C10 1.384(9) .
C9 H9 0.9500 .
C10 C11 1.385(9) .
C10 C12 1.471(9) .
C11 H11 0.9500 .
C12 H12 0.9500 .
C13 C14 1.526(9) .
C13 H13A 0.9900 .
C13 H13B 0.9900 .
C14 C15 1.393(9) .
C14 C15 1.419(9) 9
C15 C14 1.419(9) 5
C15 C16 1.500(9) .
C16 C17 1.527(9) .
C16 H16A 0.9900 .
C16 H16B 0.9900 .
C17 H17A 0.9800 .
C17 H17B 0.9800 .
C17 H17C 0.9800 .
C18 C23 1.396(12) .
C18 C19 1.436(14) .
C18 C24 1.537(12) .
C19 C20 1.401(13) .
C19 H19 0.9500 .
C20 C21 1.412(13) .
C20 C25 1.524(13) .
C21 C22 1.399(10) .
C21 H21 0.9500 .
C22 C23 1.393(11) .
C22 C26 1.521(13) .
C23 H23 0.9500 .
C24 H24A 0.9800 .
C24 H24B 0.9800 .
C24 H24C 0.9800 .
C25 H25A 0.9800 .
C25 H25B 0.9800 .
C25 H25C 0.9800 .
C26 H26A 0.9800 .
C26 H26B 0.9800 .
C26 H26C 0.9800 .
C27 F1 1.34(2) .
C27 C28 1.375(15) .
C27 C28 1.399(15) 10_655
C27 H27 0.9500 .
C28 C27 1.399(15) 7_564
C28 H28 0.9500 .

loop_
_geom_torsion_atom_site_label_1
_geom_torsion_atom_site_label_2
_geom_torsion_atom_site_label_3
_geom_torsion_atom_site_label_4
_geom_torsion
_geom_torsion_site_symmetry_1
_geom_torsion_site_symmetry_4
O2 Ru1 O1 C1 -17.4(4) . .
N1 Ru1 O1 C1 65.6(5) 9 .
C20 Ru1 O1 C1 -96.7(5) . .
C22 Ru1 O1 C1 148.8(5) . .
C19 Ru1 O1 C1 -119.9(5) . .
C23 Ru1 O1 C1 169.5(5) . .
C18 Ru1 O1 C1 -156.8(5) . .
O1 Ru1 O2 C2 19.2(4) . .
N1 Ru1 O2 C2 -69.7(4) 9 .
C20 Ru1 O2 C2 155.0(5) . .
C22 Ru1 O2 C2 -147.7(5) . .
C19 Ru1 O2 C2 119.3(5) . .
C21 Ru1 O2 C2 -169.4(5) . .
C18 Ru1 O2 C2 96.4(6) . .
Ru1 O1 C1 N1 -170.3(5) . .
Ru1 O1 C1 C2 12.8(7) . .
C5 N1 C1 O1 179.4(6) . .
Ru1 N1 C1 O1 -2.0(9) 5 .
C5 N1 C1 C2 -3.9(10) . .
Ru1 N1 C1 C2 174.7(5) 5 .
Ru1 O2 C2 C3 158.4(6) . .
Ru1 O2 C2 C1 -18.6(7) . .
O1 C1 C2 O2 4.0(9) . .
N1 C1 C2 O2 -172.9(6) . .
O1 C1 C2 C3 -173.2(6) . .
N1 C1 C2 C3 10.0(10) . .
O2 C2 C3 C4 173.9(6) . .
C1 C2 C3 C4 -9.2(10) . .
O2 C2 C3 C6 -10.0(11) . .
C1 C2 C3 C6 166.9(6) . .
C2 C3 C4 C5 3.3(10) . .
C6 C3 C4 C5 -172.9(7) . .
C3 C4 C5 N1 2.9(11) . .
C1 N1 C5 C4 -2.5(10) . .
Ru1 N1 C5 C4 178.8(6) 5 .
C2 C3 C6 C7 33.5(11) . .
C4 C3 C6 C7 -150.5(7) . .
C2 C3 C6 C11 -146.2(7) . .
C4 C3 C6 C11 29.7(9) . .
C11 C6 C7 C8 -3.1(12) . .
C3 C6 C7 C8 177.2(8) . .
C6 C7 C8 C9 2.6(14) . .
C7 C8 C9 C10 0.0(14) . .
C8 C9 C10 C11 -1.8(12) . .
C8 C9 C10 C12 179.2(7) . .
C9 C10 C11 C6 1.2(11) . .
C12 C10 C11 C6 -179.8(6) . .
C7 C6 C11 C10 1.2(10) . .
C3 C6 C11 C10 -179.0(6) . .
C13 N2 C12 C10 179.7(6) . .
C9 C10 C12 N2 14.1(11) . .
C11 C10 C12 N2 -164.9(6) . .
C12 N2 C13 C14 18.2(9) . .
N2 C13 C14 C15 -96.8(7) . .
N2 C13 C14 C15 83.2(8) . 9
C15 C14 C15 C14 0.6(12) 9 5
C13 C14 C15 C14 -179.3(4) . 5
C15 C14 C15 C16 -178.1(4) 9 .
C13 C14 C15 C16 1.9(9) . .
C14 C15 C16 C17 -91.2(8) . .
C14 C15 C16 C17 90.1(8) 5 .
O2 Ru1 C18 C23 167.3(4) . .
O1 Ru1 C18 C23 -119.5(5) . .
N1 Ru1 C18 C23 -33.4(7) 9 .
C20 Ru1 C18 C23 101.6(6) . .
C22 Ru1 C18 C23 27.2(5) . .
C19 Ru1 C18 C23 130.2(8) . .
C21 Ru1 C18 C23 64.0(5) . .
O2 Ru1 C18 C19 37.1(7) . .
O1 Ru1 C18 C19 110.3(5) . .
N1 Ru1 C18 C19 -163.6(5) 9 .
C20 Ru1 C18 C19 -28.6(5) . .
C22 Ru1 C18 C19 -103.0(6) . .
C21 Ru1 C18 C19 -66.2(5) . .
C23 Ru1 C18 C19 -130.2(8) . .
O2 Ru1 C18 C24 -76.7(9) . .
O1 Ru1 C18 C24 -3.5(8) . .
N1 Ru1 C18 C24 82.6(9) 9 .
C20 Ru1 C18 C24 -142.4(9) . .
C22 Ru1 C18 C24 143.2(9) . .
C19 Ru1 C18 C24 -113.8(10) . .
C21 Ru1 C18 C24 -180.0(9) . .
C23 Ru1 C18 C24 116.0(10) . .
C23 C18 C19 C20 -2.6(11) . .
C24 C18 C19 C20 172.5(7) . .
Ru1 C18 C19 C20 52.3(7) . .
C23 C18 C19 Ru1 -54.9(6) . .
C24 C18 C19 Ru1 120.2(7) . .
O2 Ru1 C19 C20 71.3(6) . .
O1 Ru1 C19 C20 152.9(5) . .
N1 Ru1 C19 C20 -57(2) 9 .
C22 Ru1 C19 C20 -66.6(6) . .
C21 Ru1 C19 C20 -29.6(5) . .
C23 Ru1 C19 C20 -103.2(6) . .
C18 Ru1 C19 C20 -133.3(8) . .
O2 Ru1 C19 C18 -155.4(5) . .
O1 Ru1 C19 C18 -73.8(5) . .
N1 Ru1 C19 C18 76.7(19) 9 .
C20 Ru1 C19 C18 133.3(8) . .
C22 Ru1 C19 C18 66.7(5) . .
C21 Ru1 C19 C18 103.6(5) . .
C23 Ru1 C19 C18 30.1(5) . .
C18 C19 C20 C21 2.5(11) . .
Ru1 C19 C20 C21 55.1(6) . .
C18 C19 C20 C25 -175.2(8) . .
Ru1 C19 C20 C25 -122.6(8) . .
C18 C19 C20 Ru1 -52.7(6) . .
O2 Ru1 C20 C19 -113.5(6) . .
O1 Ru1 C20 C19 -38.8(7) . .
N1 Ru1 C20 C19 166.7(5) 9 .
C22 Ru1 C20 C19 103.3(6) . .
C21 Ru1 C20 C19 131.9(8) . .
C23 Ru1 C20 C19 66.3(6) . .
C18 Ru1 C20 C19 29.1(6) . .
O2 Ru1 C20 C21 114.6(5) . .
O1 Ru1 C20 C21 -170.7(4) . .
N1 Ru1 C20 C21 34.7(6) 9 .
C22 Ru1 C20 C21 -28.6(5) . .
C19 Ru1 C20 C21 -131.9(8) . .
C23 Ru1 C20 C21 -65.7(5) . .
C18 Ru1 C20 C21 -102.8(5) . .
O2 Ru1 C20 C25 3.0(10) . .
O1 Ru1 C20 C25 77.6(11) . .
N1 Ru1 C20 C25 -76.9(11) 9 .
C22 Ru1 C20 C25 -140.2(11) . .
C19 Ru1 C20 C25 116.4(12) . .
C21 Ru1 C20 C25 -111.7(12) . .
C23 Ru1 C20 C25 -177.3(11) . .
C18 Ru1 C20 C25 145.5(11) . .
C19 C20 C21 C22 -2.8(11) . .
C25 C20 C21 C22 174.9(7) . .
Ru1 C20 C21 C22 52.2(6) . .
C19 C20 C21 Ru1 -55.1(7) . .
C25 C20 C21 Ru1 122.7(7) . .
O2 Ru1 C21 C22 156.4(5) . .
N1 Ru1 C21 C22 71.1(5) 9 .
C20 Ru1 C21 C22 -133.2(7) . .
C19 Ru1 C21 C22 -103.7(6) . .
C23 Ru1 C21 C22 -29.6(5) . .
C18 Ru1 C21 C22 -65.9(5) . .
O2 Ru1 C21 C20 -70.4(5) . .
N1 Ru1 C21 C20 -155.7(5) 9 .
C22 Ru1 C21 C20 133.2(7) . .
C19 Ru1 C21 C20 29.5(5) . .
C23 Ru1 C21 C20 103.6(6) . .
C18 Ru1 C21 C20 67.3(5) . .
C20 C21 C22 C23 3.4(10) . .
Ru1 C21 C22 C23 55.2(6) . .
C20 C21 C22 C26 -175.2(7) . .
Ru1 C21 C22 C26 -123.4(6) . .
C20 C21 C22 Ru1 -51.8(6) . .
O2 Ru1 C22 C23 -167.0(4) . .
O1 Ru1 C22 C23 33.7(7) . .
N1 Ru1 C22 C23 116.8(5) 9 .
C20 Ru1 C22 C23 -102.4(6) . .
C19 Ru1 C22 C23 -65.1(6) . .
C21 Ru1 C22 C23 -131.4(7) . .
C18 Ru1 C22 C23 -27.1(5) . .
O2 Ru1 C22 C21 -35.6(7) . .
O1 Ru1 C22 C21 165.1(4) . .
N1 Ru1 C22 C21 -111.8(5) 9 .
C20 Ru1 C22 C21 28.9(5) . .
C19 Ru1 C22 C21 66.2(6) . .
C23 Ru1 C22 C21 131.4(7) . .
C18 Ru1 C22 C21 104.3(6) . .
O2 Ru1 C22 C26 77.8(10) . .
O1 Ru1 C22 C26 -81.5(10) . .
N1 Ru1 C22 C26 1.7(9) 9 .
C20 Ru1 C22 C26 142.4(10) . .
C19 Ru1 C22 C26 179.7(10) . .
C21 Ru1 C22 C26 113.5(11) . .
C23 Ru1 C22 C26 -115.2(11) . .
C18 Ru1 C22 C26 -142.3(10) . .
C21 C22 C23 C18 -3.7(11) . .
C26 C22 C23 C18 174.9(7) . .
Ru1 C22 C23 C18 51.4(6) . .
C21 C22 C23 Ru1 -55.1(6) . .
C26 C22 C23 Ru1 123.5(7) . .
C19 C18 C23 C22 3.2(11) . .
C24 C18 C23 C22 -171.8(7) . .
Ru1 C18 C23 C22 -51.2(6) . .
C19 C18 C23 Ru1 54.4(6) . .
C24 C18 C23 Ru1 -120.6(7) . .
O1 Ru1 C23 C22 -158.6(4) . .
N1 Ru1 C23 C22 -66.8(5) 9 .
C20 Ru1 C23 C22 67.4(5) . .
C19 Ru1 C23 C22 104.8(6) . .
C21 Ru1 C23 C22 29.8(5) . .
C18 Ru1 C23 C22 135.7(7) . .
O1 Ru1 C23 C18 65.7(5) . .
N1 Ru1 C23 C18 157.5(5) 9 .
C20 Ru1 C23 C18 -68.4(6) . .
C22 Ru1 C23 C18 -135.7(7) . .
C19 Ru1 C23 C18 -31.0(5) . .
C21 Ru1 C23 C18 -106.0(6) . .
F1 C27 C28 C27 -156.0(13) . 7_564
C28 C27 C28 C27 10(3) 10_655 7_564

loop_
_platon_squeeze_void_nr
_platon_squeeze_void_average_x
_platon_squeeze_void_average_y
_platon_squeeze_void_average_z
_platon_squeeze_void_volume
_platon_squeeze_void_count_electrons
_platon_squeeze_void_content
1 -0.018 0.017 0.517 334 39 ' '
2 0.017 0.517 -0.018 334 39 ' '
3 0.152 0.152 0.152 167 26 ' '
4 0.196 0.303 0.696 19 0 ' '
5 0.236 0.764 0.264 8 0 ' '
6 0.348 0.848 0.652 167 26 ' '
7 0.482 0.483 0.482 334 39 ' '
8 0.270 0.230 0.770 7 0 ' '
9 0.308 0.692 0.192 18 0 ' '
10 0.517 0.983 0.017 334 39 ' '
11 0.652 0.348 0.848 167 26 ' '
12 0.696 0.196 0.303 19 0 ' '
13 0.848 0.652 0.348 167 26 ' '
14 0.736 0.736 0.736 8 0 ' '
15 0.770 0.270 0.230 7 0 ' '
16 0.808 0.808 0.808 18 0 ' '
